data_1008693
loop_
_publ_author_name
'Bronger, W'
'Miessen, H J'
'Muller, P'
'Neugroschel, R'

_publ_section_title
;
Darstellung und Kristallstruktur von Li4 Re6 S11
;
_journal_coden_ASTM JCOMAH
_journal_name_full 'Journal of the Less-Common Metals'
_journal_page_first 303
_journal_page_last 310
_journal_paper_doi 10.1016/0022-5088(85)90417-5
_journal_volume 105
_journal_year 1985
_chemical_formula_structural 'Li4 Re6 S11'
_chemical_formula_sum 'Li4 Re6 S11'
_chemical_name_systematic 'Lithium rhenium sulfide (4/6/11)'
_space_group_IT_number 56
_symmetry_cell_setting orthorhombic
_symmetry_Int_Tables_number 56
_symmetry_space_group_name_Hall '-P 2ab 2ac'
_symmetry_space_group_name_H-M 'P c c n'
_cell_angle_alpha 90
_cell_angle_beta 90
_cell_angle_gamma 90
_cell_formula_units_Z 4
_cell_length_a 9.571(3)
_cell_length_b 14.006(4)
_cell_length_c 11.678(3)
_cell_volume 1565.5
_refine_ls_R_factor_all 0.05
_cod_database_code 1008693

loop_
_symmetry_equiv_pos_as_xyz
x,y,z
1/2-x,1/2-y,z
1/2+x,-y,1/2-z
-x,1/2+y,1/2-z
-x,-y,-z
1/2+x,1/2+y,-z
1/2-x,y,1/2+z
x,1/2-y,1/2+z

loop_
_atom_site_aniso_label
_atom_site_aniso_U_11
_atom_site_aniso_U_12
_atom_site_aniso_U_13
_atom_site_aniso_U_22
_atom_site_aniso_U_23
_atom_site_aniso_U_33
Re1 0.0128(5) -0.0003(6) 0.0001(5) 0.0060(4) -0.0004(6) 0.0023(4)
Re2 0.0115(5) 0.0005(5) -0.0004(5) 0.0064(4) 0.0003(6) 0.0010(4)
Re3 0.0135(5) 0.0009(6) 0.0006(5) 0.0067(5) -0.0006(5) 0.0016(4)
S1 0.015(4) 0.001(3) -0.002(3) 0.006(3) 0.001(3) 0.010(3)
S2 0.020(4) -0.004(4) -0.004(3) 0.012(4) 0.004(3) 0.001(3)
S3 0.021(4) 0.002(4) 0.003(3) 0.011(3) -0.002(4) 0.009(3)
S4 0.018(4) 0.002(4) 0.003(3) 0.010(3) -0.001(4) 0.008(3)
S5 0.018(4) -0.001(3) 0.001(3) 0.012(4) -0.004(3) 0.002(3)
S6 0.027 -0.008(6) 0. 0.011(5) 0. 0.021(7)

loop_
_atom_site_label
_atom_site_type_symbol
_atom_site_symmetry_multiplicity
_atom_site_Wyckoff_symbol
_atom_site_fract_x
_atom_site_fract_y
_atom_site_fract_z
_atom_site_occupancy
_atom_site_attached_hydrogens
_atom_site_calc_flag
Re1 Re3+ 8 e 0.1056(2) 0.1078(1) 0.9756(1) 1. 0 d
Re2 Re3+ 8 e 0.1470(1) 0.9463(1) 0.0824(1) 1. 0 d
Re3 Re3+ 8 e 0.9296(2) 0.0516(1) 0.1339(1) 1. 0 d
S1 S2- 8 e 0.166(1) 0.0987(6) 0.1747(8) 1. 0 d
S2 S2- 8 e 0.0240(1) 0.1016(7) 0.7789(7) 1. 0 d
S3 S2- 8 e 0.8970(1) 0.1978(6) 0.0241(9) 1. 0 d
S4 S2- 8 e 0.2980(1) 0.9998(7) 0.9308(8) 1. 0 d
S5 S2- 8 e 0.8440(1) 0.1248(7) 0.3130(7) 1. 0 d
S6 S2- 4 c 0.25 0.25 0.9255(15) 1. 0 d
Li1 Li1+ 8 e 0.5 0.75 0.62 1. 0 d
Li2 Li1+ 8 e 0.82 0.16 0.62 1. 0 d

loop_
_atom_type_symbol
_atom_type_oxidation_number
Re3+ 3.000
S2- -2.000
Li1+ 1.000
